data_2312226
loop_
_publ_author_name
'Shahed, H.'
'Sharma, N.'
'Angst, M.'
'Voigt, J.'
'Per&#xdf;on, J'
'Prakash, P.'
'T&#xf6;rnroos, K W'
'Chernyshov, D.'
'Gildenast, H.'
'Ohl, M.'
'Saffarini, G.'
'Grzechnik, A.'
'Friese, K.'

_publ_section_title
;
 Structural insight into the cooperativity of spin crossover compounds.
;
_journal_issue 'Pt 5'
_journal_name_full 'Acta crystallographica Section B, Structural science, crystal engineering and materials'
_journal_page_first 354
_journal_page_last 367
_journal_paper_doi 10.1107/S2052520623005814
_journal_volume 79
_journal_year 2023
_chemical_formula_sum 'C10.86 H8 Fe0.29 N1.71 S0.57'
_chemical_formula_weight 196.75
_space_group_crystal_system orthorhombic
_space_group_IT_number 56
_space_group_name_Hall '-P 2ab 2ac'
_space_group_name_H-M_alt 'P c c n'
_atom_sites_solution_hydrogens geom
_audit_creation_method SHELXL-2019/2
_cell_angle_alpha 90
_cell_angle_beta 90
_cell_angle_gamma 90
_cell_formula_units_Z 14
_cell_length_a 12.9195(3)
_cell_length_b 14.9581(4)
_cell_length_c 17.6206(4)
_cell_measurement_reflns_used 3915
_cell_measurement_temperature 195(2)
_cell_measurement_theta_max 24.722
_cell_measurement_theta_min 2.175
_cell_volume 3405.20(14)
_computing_structure_refinement 'SHELXL-2019/2 (Sheldrick, 2019)'
_diffrn_ambient_temperature 293(2)
_diffrn_measured_fraction_theta_full 0.983
_diffrn_measured_fraction_theta_max 0.813
_diffrn_measurement_device_type '4-circle diffractometer'
_diffrn_radiation_type Synchrotron
_diffrn_radiation_wavelength 0.65524
_diffrn_reflns_av_R_equivalents 0.0896
_diffrn_reflns_av_unetI/netI 0.0720
_diffrn_reflns_Laue_measured_fraction_full 0.983
_diffrn_reflns_Laue_measured_fraction_max 0.813
_diffrn_reflns_limit_h_max 20
_diffrn_reflns_limit_h_min -20
_diffrn_reflns_limit_k_max 19
_diffrn_reflns_limit_k_min -18
_diffrn_reflns_limit_l_max 28
_diffrn_reflns_limit_l_min -28
_diffrn_reflns_number 34886
_diffrn_reflns_point_group_measured_fraction_full 0.983
_diffrn_reflns_point_group_measured_fraction_max 0.813
_diffrn_reflns_theta_full 23.150
_diffrn_reflns_theta_max 32.991
_diffrn_reflns_theta_min 1.920
_exptl_absorpt_coefficient_mu 0.442
_exptl_crystal_density_diffrn 1.343
_exptl_crystal_description irregular
_exptl_crystal_F_000 1424
_refine_diff_density_max 0.367
_refine_diff_density_min -0.344
_refine_diff_density_rms 0.052
_refine_ls_extinction_method none
_refine_ls_goodness_of_fit_ref 1.222
_refine_ls_hydrogen_treatment constr
_refine_ls_matrix_type full
_refine_ls_number_parameters 213
_refine_ls_number_reflns 6655
_refine_ls_number_restraints 0
_refine_ls_restrained_S_all 1.222
_refine_ls_R_factor_all 0.1741
_refine_ls_R_factor_gt 0.1079
_refine_ls_shift/su_max 0.000
_refine_ls_shift/su_mean 0.000
_refine_ls_structure_factor_coef Fsqd
_refine_ls_weighting_details 'w=1/[\s^2^(Fo^2^)+(0.0277P)^2^+2.7113P] where P=(Fo^2^+2Fc^2^)/3'
_refine_ls_weighting_scheme calc
_refine_ls_wR_factor_gt 0.1559
_refine_ls_wR_factor_ref 0.1765
_reflns_Friedel_coverage 0.000
_reflns_number_gt 4155
_reflns_number_total 6655
_reflns_threshold_expression 'I > 2\s(I)'
_cod_data_source_file Bia_Portho_195K.cif
_cod_data_source_block Bia_dw4400_195K
_cod_depositor_comments 'Adding full bibliography for 2312165--2312274.cif.'
_cod_database_code 2312226
_shelx_shelxl_version_number 2019/2
_shelx_space_group_comment
;
The symmetry employed for this shelxl refinement is uniquely defined
by the following loop, which should always be used as a source of
symmetry information in preference to the above space-group names.
They are only intended as comments.
;

loop_
_space_group_symop_operation_xyz
'x, y, z'
'-x+1/2, -y+1/2, z'
'-x, y+1/2, -z+1/2'
'x+1/2, -y, -z+1/2'
'-x, -y, -z'
'x-1/2, y-1/2, -z'
'x, -y-1/2, z-1/2'
'-x-1/2, y, z-1/2'

loop_
_atom_site_label
_atom_site_type_symbol
_atom_site_fract_x
_atom_site_fract_y
_atom_site_fract_z
_atom_site_U_iso_or_equiv
_atom_site_adp_type
_atom_site_occupancy
_atom_site_site_symmetry_order
_atom_site_calc_flag
_atom_site_refinement_flags_posn
_atom_site_refinement_flags_adp
_atom_site_refinement_flags_occupancy
_atom_site_disorder_assembly
_atom_site_disorder_group
Fe01 Fe 0.750000 0.750000 0.57754(3) 0.03930(16) Uani 1 2 d S T P . .
S002 S 0.91174(8) 0.55679(8) 0.39528(5) 0.0710(3) Uani 1 1 d . . . . .
N003 N 0.7455(2) 0.84468(16) 0.67579(13) 0.0433(5) Uani 1 1 d . . . . .
N004 N 0.8017(2) 0.66042(19) 0.49747(14) 0.0539(7) Uani 1 1 d . . . . .
N005 N 0.91084(19) 0.79607(17) 0.59483(13) 0.0438(6) Uani 1 1 d . . . . .
C006 C 0.6569(2) 0.86159(19) 0.72157(15) 0.0409(6) Uani 1 1 d . . . . .
C007 C 0.5640(2) 0.8832(2) 0.68653(16) 0.0441(7) Uani 1 1 d . . . . .
H007 H 0.561173 0.890134 0.634125 0.053 Uiso 1 1 calc R U . . .
C008 C 0.9263(3) 0.8479(2) 0.65591(17) 0.0469(7) Uani 1 1 d . . . . .
C009 C 0.8336(3) 0.8717(2) 0.69859(17) 0.0484(8) Uani 1 1 d . . . . .
H009 H 0.838848 0.906458 0.742199 0.058 Uiso 1 1 calc R U . . .
C00A C 0.6601(3) 0.8511(2) 0.79987(17) 0.0493(8) Uani 1 1 d . . . . .
H00A H 0.722082 0.836176 0.823551 0.059 Uiso 1 1 calc R U . . .
C00B C 0.4779(3) 0.8843(2) 0.80823(17) 0.0470(7) Uani 1 1 d . . . . .
C00C C 0.4760(3) 0.8943(2) 0.72961(18) 0.0480(7) Uani 1 1 d . . . . .
H00C H 0.414050 0.908751 0.705749 0.058 Uiso 1 1 calc R U . . .
C00D C 0.8473(2) 0.6178(2) 0.45454(16) 0.0454(7) Uani 1 1 d . . . . .
C00E C 0.5718(3) 0.8628(2) 0.84253(17) 0.0530(8) Uani 1 1 d . . . . .
H00E H 0.574880 0.856161 0.894958 0.064 Uiso 1 1 calc R U . . .
C00F C 0.3822(3) 0.8979(2) 0.85331(19) 0.0526(8) Uani 1 1 d . . . . .
C00G C 0.9942(3) 0.7728(2) 0.55366(19) 0.0536(8) Uani 1 1 d . . . . .
H00G H 0.984699 0.737666 0.510678 0.064 Uiso 1 1 calc R U . . .
C00H C 0.3850(3) 0.9424(3) 0.92244(19) 0.0592(9) Uani 1 1 d . . . . .
H00H H 0.447849 0.963169 0.941261 0.071 Uiso 1 1 calc R U . . .
C00I C 1.0237(3) 0.8768(3) 0.6777(2) 0.0635(9) Uani 1 1 d . . . . .
H00I H 1.031934 0.912817 0.720285 0.076 Uiso 1 1 calc R U . . .
C00J C 0.2872(3) 0.8673(3) 0.8272(2) 0.0683(10) Uani 1 1 d . . . . .
H00J H 0.283481 0.837044 0.781144 0.082 Uiso 1 1 calc R U . . .
C00K C 0.1980(3) 0.8813(3) 0.8691(3) 0.0796(12) Uani 1 1 d . . . . .
H00K H 0.134816 0.860313 0.851060 0.096 Uiso 1 1 calc R U . . .
C00L C 1.1080(3) 0.8513(3) 0.6354(3) 0.0748(12) Uani 1 1 d . . . . .
H00L H 1.174308 0.869344 0.649170 0.090 Uiso 1 1 calc R U . . .
C00M C 0.2951(3) 0.9562(3) 0.9636(2) 0.0700(11) Uani 1 1 d . . . . .
H00M H 0.298042 0.986309 1.009705 0.084 Uiso 1 1 calc R U . . .
C00N C 0.2024(4) 0.9260(3) 0.9370(2) 0.0762(12) Uani 1 1 d . . . . .
H00N H 0.142273 0.935710 0.964880 0.091 Uiso 1 1 calc R U . . .
C00O C 1.0931(3) 0.7989(3) 0.5726(2) 0.0676(10) Uani 1 1 d . . . . .
H00O H 1.149099 0.781174 0.543069 0.081 Uiso 1 1 calc R U . . .

loop_
_atom_site_aniso_label
_atom_site_aniso_U_11
_atom_site_aniso_U_22
_atom_site_aniso_U_33
_atom_site_aniso_U_23
_atom_site_aniso_U_13
_atom_site_aniso_U_12
Fe01 0.0423(3) 0.0467(3) 0.0289(2) 0.000 0.000 0.0047(3)
S002 0.0729(6) 0.0960(8) 0.0441(4) -0.0065(5) 0.0120(4) 0.0337(6)
N003 0.0505(13) 0.0446(13) 0.0349(11) 0.0000(10) -0.0028(12) 0.0104(12)
N004 0.0647(18) 0.0550(17) 0.0421(14) -0.0073(12) 0.0081(13) 0.0022(14)
N005 0.0456(14) 0.0475(15) 0.0382(12) 0.0062(11) -0.0004(10) 0.0034(12)
C006 0.0503(17) 0.0394(16) 0.0329(13) -0.0035(12) 0.0005(12) 0.0081(13)
C007 0.0527(18) 0.0442(17) 0.0354(14) -0.0004(12) -0.0055(12) 0.0098(14)
C008 0.0498(18) 0.0474(18) 0.0434(16) 0.0058(13) -0.0063(13) 0.0019(14)
C009 0.059(2) 0.0486(18) 0.0380(14) -0.0023(14) -0.0087(14) 0.0040(15)
C00A 0.0504(18) 0.0559(19) 0.0416(15) -0.0022(14) -0.0047(13) 0.0128(15)
C00B 0.0532(18) 0.0428(17) 0.0451(16) -0.0016(13) 0.0028(14) 0.0096(14)
C00C 0.0519(18) 0.0437(17) 0.0484(17) -0.0015(14) -0.0045(14) 0.0131(14)
C00D 0.0454(17) 0.058(2) 0.0331(13) 0.0006(14) -0.0013(12) -0.0003(15)
C00E 0.061(2) 0.062(2) 0.0367(15) 0.0023(14) -0.0004(14) 0.0165(16)
C00F 0.060(2) 0.0461(18) 0.0521(18) 0.0040(15) 0.0045(15) 0.0137(15)
C00G 0.0538(19) 0.059(2) 0.0485(17) 0.0082(15) 0.0099(15) 0.0018(15)
C00H 0.062(2) 0.067(2) 0.0490(17) -0.0001(17) 0.0020(16) 0.0213(17)
C00I 0.059(2) 0.071(2) 0.060(2) -0.0019(19) -0.0159(18) -0.0035(18)
C00J 0.064(2) 0.069(2) 0.072(2) -0.011(2) 0.008(2) 0.0034(19)
C00K 0.061(2) 0.085(3) 0.093(3) -0.007(3) 0.010(2) 0.005(2)
C00L 0.044(2) 0.093(3) 0.087(3) 0.009(3) -0.010(2) -0.007(2)
C00M 0.074(3) 0.084(3) 0.052(2) -0.0004(19) 0.0081(19) 0.032(2)
C00N 0.068(3) 0.087(3) 0.073(3) 0.010(2) 0.021(2) 0.026(2)
C00O 0.0451(19) 0.084(3) 0.074(3) 0.011(2) 0.0058(18) -0.0013(19)

loop_
_atom_type_symbol
_atom_type_description
_atom_type_scat_dispersion_real
_atom_type_scat_dispersion_imag
_atom_type_scat_source
Fe Fe 0.3265 0.6960 'International Tables Vol C Tables 4.2.6.8 and 6.1.1.4'
C C 0.0024 0.0013 'International Tables Vol C Tables 4.2.6.8 and 6.1.1.4'
H H 0.0000 0.0000 'International Tables Vol C Tables 4.2.6.8 and 6.1.1.4'
N N 0.0049 0.0027 'International Tables Vol C Tables 4.2.6.8 and 6.1.1.4'
S S 0.1051 0.1002 'International Tables Vol C Tables 4.2.6.8 and 6.1.1.4'

loop_
_geom_angle_atom_site_label_1
_geom_angle_atom_site_label_2
_geom_angle_atom_site_label_3
_geom_angle
_geom_angle_site_symmetry_1
_geom_angle_site_symmetry_3
_geom_angle_publ_flag
N004 Fe01 N004 93.40(16) 2_665 . ?
N004 Fe01 N005 89.57(11) 2_665 2_665 ?
N004 Fe01 N005 101.34(11) . 2_665 ?
N004 Fe01 N005 101.34(11) 2_665 . ?
N004 Fe01 N005 89.57(11) . . ?
N005 Fe01 N005 164.15(12) 2_665 . ?
N004 Fe01 N003 96.31(10) 2_665 . ?
N004 Fe01 N003 162.06(11) . . ?
N005 Fe01 N003 93.79(9) 2_665 . ?
N005 Fe01 N003 73.77(10) . . ?
N004 Fe01 N003 162.06(11) 2_665 2_665 ?
N004 Fe01 N003 96.31(10) . 2_665 ?
N005 Fe01 N003 73.77(10) 2_665 2_665 ?
N005 Fe01 N003 93.79(9) . 2_665 ?
N003 Fe01 N003 78.61(12) . 2_665 ?
C009 N003 C006 119.0(3) . . ?
C009 N003 Fe01 115.0(2) . . ?
C006 N003 Fe01 124.9(2) . . ?
C00D N004 Fe01 167.7(3) . . ?
C008 N005 C00G 117.6(3) . . ?
C008 N005 Fe01 115.5(2) . . ?
C00G N005 Fe01 126.7(2) . . ?
C007 C006 C00A 119.6(3) . . ?
C007 C006 N003 119.0(2) . . ?
C00A C006 N003 121.2(3) . . ?
C00C C007 C006 119.8(3) . . ?
N005 C008 C00I 122.5(3) . . ?
N005 C008 C009 115.7(3) . . ?
C00I C008 C009 121.8(3) . . ?
N003 C009 C008 119.6(3) . . ?
C00E C00A C006 120.2(3) . . ?
C00E C00B C00C 118.1(3) . . ?
C00E C00B C00F 121.7(3) . . ?
C00C C00B C00F 120.2(3) . . ?
C007 C00C C00B 121.4(3) . . ?
N004 C00D S002 179.1(3) . . ?
C00A C00E C00B 120.9(3) . . ?
C00H C00F C00J 118.2(3) . . ?
C00H C00F C00B 120.9(3) . . ?
C00J C00F C00B 120.9(3) . . ?
N005 C00G C00O 122.6(3) . . ?
C00M C00H C00F 120.6(4) . . ?
C00L C00I C008 118.9(4) . . ?
C00K C00J C00F 120.6(4) . . ?
C00N C00K C00J 120.3(4) . . ?
C00O C00L C00I 119.0(4) . . ?
C00N C00M C00H 120.6(4) . . ?
C00M C00N C00K 119.8(4) . . ?
C00L C00O C00G 119.3(4) . . ?

loop_
_geom_bond_atom_site_label_1
_geom_bond_atom_site_label_2
_geom_bond_distance
_geom_bond_site_symmetry_2
_geom_bond_publ_flag
Fe01 N004 2.057(3) 2_665 ?
Fe01 N004 2.057(3) . ?
Fe01 N005 2.210(3) 2_665 ?
Fe01 N005 2.210(3) . ?
Fe01 N003 2.238(2) . ?
Fe01 N003 2.238(2) 2_665 ?
S002 C00D 1.617(3) . ?
N003 C009 1.273(4) . ?
N003 C006 1.423(4) . ?
N004 C00D 1.151(4) . ?
N005 C008 1.341(4) . ?
N005 C00G 1.344(4) . ?
C006 C007 1.387(4) . ?
C006 C00A 1.389(4) . ?
C007 C00C 1.377(4) . ?
C008 C00I 1.385(5) . ?
C008 C009 1.458(5) . ?
C00A C00E 1.377(4) . ?
C00B C00E 1.392(4) . ?
C00B C00C 1.394(4) . ?
C00B C00F 1.484(4) . ?
C00F C00H 1.389(5) . ?
C00F C00J 1.389(5) . ?
C00G C00O 1.377(5) . ?
C00H C00M 1.385(5) . ?
C00I C00L 1.374(5) . ?
C00J C00K 1.385(5) . ?
C00K C00N 1.373(6) . ?
C00L C00O 1.369(6) . ?
C00M C00N 1.363(6) . ?
